data_7104690
loop_
_publ_author_name
'Yunfeng Chen'
'Cheng Zhong'
'Xiaohua Sun'
'Novruz G. Akhmedov'
'Jeffrey L. Petersen'
'Xiaodong Shi'

_publ_section_title
;
 One-pot cascade Michael--Michael--Aldol condensation for
 diastereoselective synthesis of nitro-substituted cyclohexanes
;
_journal_name_full 'Chem. Commun.'
_journal_page_first 5150
_journal_page_last 5152
_journal_paper_doi 10.1039/b909766j
_journal_volume 34
_journal_year 2009
_chemical_formula_sum 'C17 H21 N O4'
_chemical_formula_weight 303.35
_chemical_name_systematic
;
?
;
_space_group_IT_number 33
_symmetry_cell_setting orthorhombic
_symmetry_space_group_name_Hall 'P 2c -2n'
_symmetry_space_group_name_H-M 'P n a 21'
_atom_sites_solution_hydrogens geom
_atom_sites_solution_primary direct
_atom_sites_solution_secondary difmap
_audit_creation_method SHELXL-97
_cell_angle_alpha 90.00
_cell_angle_beta 90.00
_cell_angle_gamma 90.00
_cell_formula_units_Z 4
_cell_length_a 11.6190(11)
_cell_length_b 12.2992(12)
_cell_length_c 11.3746(11)
_cell_measurement_reflns_used 6689
_cell_measurement_temperature 293(2)
_cell_measurement_theta_max 27.49
_cell_measurement_theta_min 2.41
_cell_volume 1625.5(3)
_computing_structure_refinement 'SHELXL-97 (Sheldrick, 1997)'
_computing_structure_solution 'SHELXS-97 (Sheldrick, 1990)'
_diffrn_ambient_temperature 293(2)
_diffrn_measured_fraction_theta_full 0.997
_diffrn_measured_fraction_theta_max 0.997
_diffrn_radiation_monochromator graphite
_diffrn_radiation_source 'fine-focus sealed tube'
_diffrn_radiation_type MoK\a
_diffrn_radiation_wavelength 0.71073
_diffrn_reflns_av_R_equivalents 0.0383
_diffrn_reflns_av_sigmaI/netI 0.0514
_diffrn_reflns_limit_h_max 13
_diffrn_reflns_limit_h_min -15
_diffrn_reflns_limit_k_max 15
_diffrn_reflns_limit_k_min -15
_diffrn_reflns_limit_l_max 14
_diffrn_reflns_limit_l_min -14
_diffrn_reflns_number 10526
_diffrn_reflns_theta_full 27.51
_diffrn_reflns_theta_max 27.51
_diffrn_reflns_theta_min 2.41
_diffrn_standards_decay_% 0
_exptl_absorpt_coefficient_mu 0.088
_exptl_absorpt_correction_type semi-empirical
_exptl_absorpt_process_details SADABS
_exptl_crystal_colour colorless
_exptl_crystal_density_diffrn 1.240
_exptl_crystal_density_method 'not measured'
_exptl_crystal_description block
_exptl_crystal_F_000 648
_exptl_crystal_size_max 0.42
_exptl_crystal_size_mid 0.26
_exptl_crystal_size_min 0.22
_refine_diff_density_max 0.243
_refine_diff_density_min -0.111
_refine_diff_density_rms 0.034
_refine_ls_extinction_method none
_refine_ls_goodness_of_fit_ref 1.045
_refine_ls_hydrogen_treatment riding
_refine_ls_matrix_type full
_refine_ls_number_parameters 203
_refine_ls_number_reflns 3623
_refine_ls_number_restraints 1
_refine_ls_restrained_S_all 1.045
_refine_ls_R_factor_all 0.0512
_refine_ls_R_factor_gt 0.0419
_refine_ls_shift/su_max 0.000
_refine_ls_shift/su_mean 0.000
_refine_ls_structure_factor_coef Fsqd
_refine_ls_weighting_details 'calc w=1/[\s^2^(Fo^2^)+(0.0587P)^2^+0.0897P] where P=(Fo^2^+2Fc^2^)/3'
_refine_ls_weighting_scheme calc
_refine_ls_wR_factor_gt 0.1078
_refine_ls_wR_factor_ref 0.1157
_reflns_number_gt 3086
_reflns_number_total 3623
_reflns_threshold_expression >2sigma(I)
_cod_data_source_file b909766j.txt
_cod_data_source_block ms54ccd
_cod_original_sg_symbol_H-M Pna21
_cod_database_code 7104690

loop_
_symmetry_equiv_pos_as_xyz
'x, y, z'
'-x, -y, z+1/2'
'x+1/2, -y+1/2, z'
'-x+1/2, y+1/2, z+1/2'

loop_
_atom_site_label
_atom_site_type_symbol
_atom_site_fract_x
_atom_site_fract_y
_atom_site_fract_z
_atom_site_U_iso_or_equiv
_atom_site_adp_type
_atom_site_occupancy
_atom_site_symmetry_multiplicity
_atom_site_calc_flag
_atom_site_refinement_flags
_atom_site_disorder_assembly
_atom_site_disorder_group
O1 O 0.32263(12) 0.54749(13) 0.2369(2) 0.0858(5) Uani 1 1 d . . .
O2 O 0.19031(15) 0.42960(12) 0.26068(18) 0.0812(5) Uani 1 1 d . . .
O3 O 0.17381(11) 0.74105(12) -0.08264(13) 0.0662(4) Uani 1 1 d . . .
H3O H 0.2051 0.8006 -0.0883 0.099 Uiso 1 1 calc R . .
O4 O 0.21178(14) 0.94128(13) 0.04204(16) 0.0782(5) Uani 1 1 d . . .
N1 N 0.22247(13) 0.51933(13) 0.23239(17) 0.0556(4) Uani 1 1 d . . .
C1 C 0.13060(13) 0.60107(14) 0.18521(15) 0.0449(4) Uani 1 1 d . . .
C2 C 0.18651(13) 0.71247(14) 0.17200(16) 0.0432(3) Uani 1 1 d . . .
H2A H 0.2557 0.7064 0.1247 0.052 Uiso 1 1 calc R . .
H2B H 0.2080 0.7403 0.2487 0.052 Uiso 1 1 calc R . .
C3 C 0.10148(12) 0.79067(14) 0.11281(15) 0.0428(3) Uani 1 1 d . . .
H3 H 0.0302 0.7900 0.1589 0.051 Uiso 1 1 calc R . .
C4 C 0.07173(15) 0.75121(16) -0.01352(16) 0.0511(4) Uani 1 1 d . . .
C5 C 0.02140(16) 0.63791(17) -0.00359(17) 0.0560(4) Uani 1 1 d . . .
H5A H 0.0073 0.6099 -0.0820 0.067 Uiso 1 1 calc R . .
H5B H -0.0521 0.6424 0.0366 0.067 Uiso 1 1 calc R . .
C6 C 0.09914(16) 0.55769(16) 0.06264(17) 0.0550(4) Uani 1 1 d . . .
H6A H 0.1689 0.5456 0.0177 0.066 Uiso 1 1 calc R . .
H6B H 0.0598 0.4885 0.0706 0.066 Uiso 1 1 calc R . .
C7 C 0.03234(13) 0.60231(13) 0.27470(15) 0.0441(3) Uani 1 1 d . . .
C8 C -0.06549(16) 0.54897(18) 0.2570(2) 0.0620(5) Uani 1 1 d . . .
H8A H -0.1245 0.5536 0.3120 0.074 Uiso 1 1 calc R . .
H8B H -0.0750 0.5070 0.1897 0.074 Uiso 1 1 calc R . .
C9 C 0.04696(13) 0.66953(14) 0.38306(15) 0.0447(3) Uani 1 1 d . . .
C10 C -0.03200(15) 0.75012(17) 0.4090(2) 0.0631(5) Uani 1 1 d . . .
H10 H -0.0942 0.7613 0.3589 0.076 Uiso 1 1 calc R . .
C11 C -0.0202(2) 0.8146(2) 0.5081(3) 0.0813(7) Uani 1 1 d . . .
H11 H -0.0739 0.8688 0.5237 0.098 Uiso 1 1 calc R . .
C12 C 0.0709(2) 0.7986(2) 0.5839(2) 0.0791(7) Uani 1 1 d . . .
H12 H 0.0792 0.8420 0.6503 0.095 Uiso 1 1 calc R . .
C13 C 0.14898(19) 0.7184(2) 0.5603(2) 0.0724(6) Uani 1 1 d . . .
H13 H 0.2098 0.7066 0.6119 0.087 Uiso 1 1 calc R . .
C14 C 0.13884(16) 0.65419(16) 0.46035(19) 0.0576(5) Uani 1 1 d . . .
H14 H 0.1935 0.6008 0.4449 0.069 Uiso 1 1 calc R . .
C15 C 0.15127(14) 0.90490(15) 0.11924(18) 0.0511(4) Uani 1 1 d . . .
C16 C 0.12487(17) 0.96968(17) 0.2265(2) 0.0656(5) Uani 1 1 d . . .
H16A H 0.1703 1.0349 0.2265 0.098 Uiso 1 1 calc R . .
H16B H 0.1426 0.9275 0.2952 0.098 Uiso 1 1 calc R . .
H16C H 0.0447 0.9884 0.2270 0.098 Uiso 1 1 calc R . .
C17 C -0.01398(18) 0.8279(2) -0.0725(2) 0.0698(6) Uani 1 1 d . . .
H17A H 0.0206 0.8983 -0.0818 0.105 Uiso 1 1 calc R . .
H17B H -0.0816 0.8342 -0.0244 0.105 Uiso 1 1 calc R . .
H17C H -0.0348 0.7995 -0.1481 0.105 Uiso 1 1 calc R . .

loop_
_atom_site_aniso_label
_atom_site_aniso_U_11
_atom_site_aniso_U_22
_atom_site_aniso_U_33
_atom_site_aniso_U_23
_atom_site_aniso_U_13
_atom_site_aniso_U_12
O1 0.0512(7) 0.0755(10) 0.1305(16) 0.0006(10) -0.0156(9) 0.0131(7)
O2 0.0849(10) 0.0548(8) 0.1041(14) 0.0172(8) -0.0078(9) 0.0134(7)
O3 0.0649(7) 0.0847(10) 0.0491(8) -0.0005(7) 0.0140(7) -0.0039(7)
O4 0.0850(9) 0.0720(9) 0.0775(11) 0.0120(8) 0.0188(9) -0.0255(8)
N1 0.0578(8) 0.0484(8) 0.0605(9) -0.0046(7) -0.0071(7) 0.0117(7)
C1 0.0441(7) 0.0440(9) 0.0466(9) -0.0012(7) -0.0059(7) 0.0030(6)
C2 0.0393(6) 0.0474(8) 0.0430(8) -0.0011(7) -0.0007(6) -0.0013(6)
C3 0.0392(6) 0.0462(8) 0.0429(9) 0.0041(7) 0.0024(6) -0.0007(6)
C4 0.0496(8) 0.0668(11) 0.0370(9) 0.0063(8) 0.0004(7) -0.0036(8)
C5 0.0587(9) 0.0688(12) 0.0403(9) -0.0034(8) -0.0085(7) -0.0064(8)
C6 0.0650(9) 0.0514(10) 0.0485(10) -0.0087(8) -0.0054(8) -0.0022(8)
C7 0.0438(7) 0.0439(7) 0.0445(9) 0.0077(7) -0.0054(6) 0.0015(6)
C8 0.0544(9) 0.0726(12) 0.0590(12) 0.0085(9) -0.0065(8) -0.0144(9)
C9 0.0443(7) 0.0485(8) 0.0414(8) 0.0082(7) 0.0004(6) 0.0007(7)
C10 0.0517(9) 0.0787(13) 0.0591(12) -0.0006(11) 0.0008(9) 0.0183(9)
C11 0.0810(14) 0.0879(17) 0.0749(15) -0.0156(13) 0.0104(13) 0.0260(13)
C12 0.0868(14) 0.0927(17) 0.0578(13) -0.0201(12) 0.0047(11) 0.0045(12)
C13 0.0695(11) 0.0961(16) 0.0515(12) -0.0061(11) -0.0132(10) 0.0074(11)
C14 0.0554(9) 0.0672(12) 0.0503(10) 0.0000(9) -0.0071(8) 0.0147(9)
C15 0.0450(7) 0.0481(9) 0.0602(11) 0.0076(8) -0.0003(7) -0.0005(7)
C16 0.0622(10) 0.0518(10) 0.0829(14) -0.0086(10) 0.0059(10) -0.0029(8)
C17 0.0677(11) 0.0861(14) 0.0554(12) 0.0185(11) -0.0095(10) 0.0021(11)

loop_
_atom_type_symbol
_atom_type_description
_atom_type_scat_dispersion_real
_atom_type_scat_dispersion_imag
_atom_type_scat_source
C C 0.0033 0.0016 'International Tables Vol C Tables 4.2.6.8 and 6.1.1.4'
H H 0.0000 0.0000 'International Tables Vol C Tables 4.2.6.8 and 6.1.1.4'
N N 0.0061 0.0033 'International Tables Vol C Tables 4.2.6.8 and 6.1.1.4'
O O 0.0106 0.0060 'International Tables Vol C Tables 4.2.6.8 and 6.1.1.4'

loop_
_geom_angle_atom_site_label_1
_geom_angle_atom_site_label_2
_geom_angle_atom_site_label_3
_geom_angle
_geom_angle_site_symmetry_1
_geom_angle_site_symmetry_3
_geom_angle_publ_flag
O2 N1 O1 123.03(16) . . ?
O2 N1 C1 117.90(15) . . ?
O1 N1 C1 119.05(16) . . ?
C2 C1 C7 112.01(14) . . ?
C2 C1 C6 108.91(14) . . ?
C7 C1 C6 115.44(13) . . ?
C2 C1 N1 108.74(12) . . ?
C7 C1 N1 106.74(14) . . ?
C6 C1 N1 104.53(14) . . ?
C1 C2 C3 109.41(12) . . ?
C15 C3 C2 108.23(13) . . ?
C15 C3 C4 114.65(14) . . ?
C2 C3 C4 110.66(15) . . ?
O3 C4 C5 106.32(16) . . ?
O3 C4 C17 110.73(16) . . ?
C5 C4 C17 110.44(15) . . ?
O3 C4 C3 110.56(13) . . ?
C5 C4 C3 107.68(14) . . ?
C17 C4 C3 110.96(17) . . ?
C4 C5 C6 113.61(15) . . ?
C5 C6 C1 111.22(15) . . ?
C8 C7 C9 119.72(17) . . ?
C8 C7 C1 122.23(17) . . ?
C9 C7 C1 118.01(13) . . ?
C10 C9 C14 118.06(18) . . ?
C10 C9 C7 119.81(16) . . ?
C14 C9 C7 122.13(15) . . ?
C9 C10 C11 121.22(19) . . ?
C12 C11 C10 120.2(2) . . ?
C13 C12 C11 119.3(2) . . ?
C12 C13 C14 121.0(2) . . ?
C13 C14 C9 120.22(18) . . ?
O4 C15 C16 121.07(18) . . ?
O4 C15 C3 121.83(19) . . ?
C16 C15 C3 117.08(16) . . ?

loop_
_geom_bond_atom_site_label_1
_geom_bond_atom_site_label_2
_geom_bond_distance
_geom_bond_site_symmetry_2
_geom_bond_publ_flag
O1 N1 1.215(2) . ?
O2 N1 1.209(2) . ?
O3 C4 1.429(2) . ?
O4 C15 1.211(2) . ?
N1 C1 1.561(2) . ?
C1 C2 1.524(2) . ?
C1 C7 1.530(2) . ?
C1 C6 1.537(3) . ?
C2 C3 1.534(2) . ?
C3 C15 1.521(2) . ?
C3 C4 1.556(3) . ?
C4 C5 1.515(3) . ?
C4 C17 1.527(3) . ?
C5 C6 1.535(3) . ?
C7 C8 1.328(2) . ?
C7 C9 1.494(2) . ?
C9 C10 1.382(2) . ?
C9 C14 1.396(2) . ?
C10 C11 1.386(4) . ?
C11 C12 1.379(4) . ?
C12 C13 1.367(3) . ?
C13 C14 1.389(3) . ?
C15 C16 1.489(3) . ?
